data_2020068
loop_
_publ_author_name
'Subbulakshmi, Karanth N.'
'Narayana, Badiadka'
'Yathirajan, Hemmige S.'
'Akkurt, Mehmet'
'\,Celik, \"Omer'
'Ersanl\?i, Cem C\"uneyt'
'Glidewell, Christopher'

_publ_section_title
;
 Dihydrooxazolones and dihydroimidazolones derived from acylglycines:
 syntheses, molecular strctures and supramolecular assembly
;
_journal_coeditor_code SK3595
_journal_issue 8
_journal_name_full 'Acta Crystallographica Section C'
_journal_page_first
;
;
_journal_paper_doi 10.1107/S2053229615013637
_journal_volume 71
_journal_year 2015
_chemical_formula_iupac 'C9 H7 N O2 S'
_chemical_formula_moiety 'C9 H7 N O2 S'
_chemical_formula_sum 'C9 H7 N O2 S'
_chemical_formula_weight 193.22
_chemical_name_systematic
;
2-Methyl-4-[(thiophen-2-yl)methylidene]-1,3-oxazol-5(4<i>H</i>)-one
;
_space_group_crystal_system monoclinic
_space_group_IT_number 14
_space_group_name_Hall '-P 2yn'
_space_group_name_H-M_alt 'P 1 21/n 1'
_symmetry_space_group_name_Hall '-P 2yn'
_symmetry_space_group_name_H-M 'P 1 21/n 1'
_atom_sites_solution_hydrogens geom
_audit_creation_method SHELXL2014
_cell_angle_alpha 90
_cell_angle_beta 112.129(10)
_cell_angle_gamma 90
_cell_formula_units_Z 8
_cell_length_a 12.2264(11)
_cell_length_b 9.8581(7)
_cell_length_c 15.8735(13)
_cell_measurement_reflns_used 4062
_cell_measurement_temperature 293(2)
_cell_measurement_theta_max 29.016
_cell_measurement_theta_min 3.558
_cell_volume 1772.3(3)
_computing_cell_refinement
;
SAINT (Bruker, 2007)
;
_computing_data_collection
;
APEX2 (Bruker, 2007)
;
_computing_data_reduction
;
SAINT (Bruker, 2007)
;
_computing_molecular_graphics
;
PLATON (Spek, 2009)
;
_computing_publication_material
;
SHELXL2014 (Sheldrick, 2015) and PLATON (Spek, 2009)
;
_computing_structure_refinement
;
SHELXL2014 (Sheldrick, 2015)
;
_computing_structure_solution
;
SHELXS97 (Sheldrick, 2008)
;
_diffrn_ambient_temperature 293(2)
_diffrn_measured_fraction_theta_full 0.996
_diffrn_measured_fraction_theta_max 0.957
_diffrn_measurement_device_type 'Bruker APEXII CCD'
_diffrn_measurement_method '\f and \w scans'
_diffrn_radiation_monochromator graphite
_diffrn_radiation_type MoK\a
_diffrn_radiation_wavelength 0.71073
_diffrn_reflns_av_R_equivalents 0.0297
_diffrn_reflns_limit_h_max 9
_diffrn_reflns_limit_h_min -15
_diffrn_reflns_limit_k_max 11
_diffrn_reflns_limit_k_min -12
_diffrn_reflns_limit_l_max 19
_diffrn_reflns_limit_l_min -20
_diffrn_reflns_number 7625
_diffrn_reflns_theta_full 25.242
_diffrn_reflns_theta_max 27.544
_diffrn_reflns_theta_min 3.858
_diffrn_standards_number 0
_exptl_absorpt_coefficient_mu 0.327
_exptl_absorpt_correction_T_max 0.937
_exptl_absorpt_correction_T_min 0.788
_exptl_absorpt_correction_type multi-scan
_exptl_absorpt_process_details
;
(SADABS; Sheldrick, 2003)
;
_exptl_crystal_colour colourless
_exptl_crystal_density_diffrn 1.448
_exptl_crystal_description block
_exptl_crystal_F_000 800
_exptl_crystal_size_max 0.300
_exptl_crystal_size_mid 0.200
_exptl_crystal_size_min 0.200
_refine_diff_density_max 0.191
_refine_diff_density_min -0.210
_refine_ls_extinction_method none
_refine_ls_goodness_of_fit_ref 1.030
_refine_ls_hydrogen_treatment constr
_refine_ls_matrix_type full
_refine_ls_number_parameters 269
_refine_ls_number_reflns 3916
_refine_ls_number_restraints 26
_refine_ls_restrained_S_all 1.027
_refine_ls_R_factor_all 0.0748
_refine_ls_R_factor_gt 0.0437
_refine_ls_shift/su_max 0.000
_refine_ls_shift/su_mean 0.000
_refine_ls_structure_factor_coef Fsqd
_refine_ls_weighting_details 'w=1/[\s^2^(Fo^2^)+(0.0443P)^2^+0.0864P] where P=(Fo^2^+2Fc^2^)/3'
_refine_ls_weighting_scheme calc
_refine_ls_wR_factor_gt 0.0948
_refine_ls_wR_factor_ref 0.1107
_reflns_number_gt 2656
_reflns_number_total 3916
_reflns_threshold_expression 'I > 2\s(I)'
_cod_data_source_file sk3595sup1.cif
_cod_data_source_block II
_cod_database_code 2020068
_shelx_space_group_comment
;
The symmetry employed for this shelxl refinement is uniquely defined
by the following loop, which should always be used as a source of
symmetry information in preference to the above space-group names.
They are only intended as comments.
;
_shelx_estimated_absorpt_t_min 0.908
_shelx_estimated_absorpt_t_max 0.937
_shelxl_version_number 2.014

loop_
_space_group_symop_operation_xyz
'x, y, z'
'-x+1/2, y+1/2, -z+1/2'
'-x, -y, -z'
'x-1/2, -y-1/2, z-1/2'

loop_
_atom_site_type_symbol
_atom_site_label
_atom_site_fract_x
_atom_site_fract_y
_atom_site_fract_z
_atom_site_U_iso_or_equiv
_atom_site_adp_type
_atom_site_calc_flag
_atom_site_occupancy
_atom_site_disorder_assembly
_atom_site_disorder_group
O O11 0.45884(13) 0.83638(15) 0.00026(10) 0.0577(4) Uani d 1 . .
C C12 0.5109(2) 0.7836(2) -0.05649(15) 0.0514(6) Uani d 1 . .
N N13 0.57969(16) 0.68304(18) -0.02544(12) 0.0489(5) Uani d 1 . .
C C14 0.57965(18) 0.6603(2) 0.06207(14) 0.0439(5) Uani d 1 . .
C C15 0.50141(19) 0.7585(2) 0.07886(16) 0.0511(6) Uani d 1 . .
O O151 0.47253(14) 0.77891(18) 0.14172(11) 0.0687(5) Uani d 1 . .
C C121 0.4771(2) 0.8499(3) -0.14588(16) 0.0718(7) Uani d 1 . .
H H121 0.5148 0.8044 -0.1812 0.108 Uiso calc 1 . .
H H122 0.5016 0.9431 -0.1376 0.108 Uiso calc 1 . .
H H123 0.3930 0.8454 -0.1771 0.108 Uiso calc 1 . .
C C146 0.64076(19) 0.5661(2) 0.12191(14) 0.0455(5) Uani d 0.974(2) A -1
H H146 0.6310 0.5663 0.1772 0.055 Uiso calc 0.974(2) A -1
S S141 0.74860(5) 0.44227(7) 0.01480(4) 0.0492(2) Uani d 0.974(2) A -1
C C142 0.7189(2) 0.4654(2) 0.11224(14) 0.0415(5) Uani d 0.974(2) A -1
C C143 0.7791(4) 0.3751(4) 0.1774(2) 0.0561(8) Uani d 0.974(2) A -1
H H143 0.7744 0.3714 0.2344 0.067 Uiso calc 0.974(2) A -1
C C144 0.8505(2) 0.2865(3) 0.14902(17) 0.0589(7) Uani d 0.974(2) A -1
H H144 0.8979 0.2187 0.1855 0.071 Uiso calc 0.974(2) A -1
C C145 0.8414(2) 0.3120(2) 0.06345(16) 0.0548(7) Uani d 0.974(2) A -1
H H145 0.8818 0.2633 0.0341 0.066 Uiso calc 0.974(2) A -1
C C346 0.64076(19) 0.5661(2) 0.12191(14) 0.0455(5) Uani d 0.026(2) A -2
H H346 0.6342 0.5606 0.1783 0.055 Uiso calc 0.026(2) A -2
S S341 0.803(4) 0.353(4) 0.174(2) 0.0561(8) Uani d 0.026(2) A -2
C C342 0.716(5) 0.474(5) 0.0998(19) 0.0415(5) Uani d 0.026(2) A -2
C C343 0.712(7) 0.452(6) 0.014(2) 0.0492(2) Uani d 0.026(2) A -2
H H343 0.6828 0.5150 -0.0327 0.059 Uiso calc 0.026(2) A -2
C C344 0.757(6) 0.323(5) 0.005(3) 0.0548(7) Uani d 0.026(2) A -2
H H344 0.7449 0.2811 -0.0502 0.066 Uiso calc 0.026(2) A -2
C C345 0.820(7) 0.268(5) 0.087(3) 0.0589(7) Uani d 0.026(2) A -2
H H345 0.8681 0.1916 0.0944 0.071 Uiso calc 0.026(2) A -2
O O21 0.61441(14) 0.27829(16) 0.36265(9) 0.0560(4) Uani d 1 . .
C C22 0.5544(2) 0.2366(2) 0.41703(15) 0.0498(5) Uani d 1 . .
N N23 0.57899(16) 0.29992(18) 0.49180(11) 0.0465(4) Uani d 1 . .
C C24 0.66416(19) 0.3967(2) 0.49388(13) 0.0435(5) Uani d 1 . .
C C25 0.6873(2) 0.3832(2) 0.41010(15) 0.0526(6) Uani d 1 . .
O O251 0.75112(16) 0.44151(18) 0.38069(11) 0.0743(6) Uani d 1 . .
C C221 0.4696(2) 0.1256(2) 0.37882(16) 0.0659(7) Uani d 1 . .
H H211 0.4011 0.1601 0.3304 0.099 Uiso calc 1 . .
H H212 0.4466 0.0882 0.4255 0.099 Uiso calc 1 . .
H H213 0.5057 0.0562 0.3556 0.099 Uiso calc 1 . .
C C246 0.71702(18) 0.4874(2) 0.55878(13) 0.0441(5) Uani d 0.931(2) B -3
H H246 0.7734 0.5419 0.5492 0.053 Uiso calc 0.931(2) B -3
S S241 0.59525(6) 0.42819(7) 0.67194(4) 0.0498(3) Uani d 0.931(2) B -3
C C242 0.6984(2) 0.5121(2) 0.64157(14) 0.0391(6) Uani d 0.931(2) B -3
C C243 0.7622(7) 0.6011(7) 0.7068(4) 0.0554(8) Uani d 0.931(2) B -3
H H243 0.8227 0.6546 0.7029 0.066 Uiso calc 0.931(2) B -3
C C244 0.7251(2) 0.6029(3) 0.78312(18) 0.0540(7) Uani d 0.931(2) B -3
H H244 0.7588 0.6577 0.8341 0.065 Uiso calc 0.931(2) B -3
C C245 0.6353(3) 0.5151(3) 0.77136(17) 0.0532(7) Uani d 0.931(2) B -3
H H245 0.5995 0.5037 0.8132 0.064 Uiso calc 0.931(2) B -3
C C446 0.71702(18) 0.4874(2) 0.55878(13) 0.0441(5) Uani d 0.069(2) B -4
H H446 0.7604 0.5555 0.5451 0.053 Uiso calc 0.069(2) B -4
S S441 0.769(3) 0.621(3) 0.7230(14) 0.0554(8) Uani d 0.069(2) B -4
C C442 0.713(3) 0.489(3) 0.6480(11) 0.0391(6) Uani d 0.069(2) B -4
C C443 0.639(3) 0.411(3) 0.6731(17) 0.0498(3) Uani d 0.069(2) B -4
H H443 0.6009 0.3339 0.6414 0.060 Uiso calc 0.069(2) B -4
C C444 0.627(4) 0.460(3) 0.755(2) 0.0589(7) Uani d 0.069(2) B -4
H H444 0.5871 0.4143 0.7859 0.071 Uiso calc 0.069(2) B -4
C C445 0.681(4) 0.582(4) 0.781(2) 0.0540(7) Uani d 0.069(2) B -4
H H445 0.6711 0.6368 0.8247 0.065 Uiso calc 0.069(2) B -4

loop_
_atom_site_aniso_label
_atom_site_aniso_U_11
_atom_site_aniso_U_22
_atom_site_aniso_U_33
_atom_site_aniso_U_12
_atom_site_aniso_U_13
_atom_site_aniso_U_23
O11 0.0541(10) 0.0528(10) 0.0627(10) 0.0129(8) 0.0181(8) -0.0033(9)
C12 0.0494(13) 0.0499(14) 0.0528(13) -0.0019(12) 0.0169(11) -0.0059(12)
N13 0.0529(11) 0.0462(11) 0.0487(10) 0.0041(10) 0.0205(9) -0.0022(9)
C14 0.0414(12) 0.0439(13) 0.0469(12) 0.0011(11) 0.0171(10) -0.0064(11)
C15 0.0428(13) 0.0519(14) 0.0574(14) 0.0023(11) 0.0174(11) -0.0089(12)
O151 0.0661(11) 0.0806(12) 0.0675(11) 0.0155(10) 0.0343(9) -0.0121(10)
C121 0.0816(19) 0.0642(17) 0.0649(16) 0.0055(15) 0.0223(14) 0.0077(14)
C146 0.0484(13) 0.0481(13) 0.0435(12) 0.0005(11) 0.0215(10) -0.0041(11)
S141 0.0575(4) 0.0540(4) 0.0416(3) 0.0067(3) 0.0247(3) -0.0014(3)
C142 0.0430(11) 0.0434(12) 0.0403(11) 0.0003(10) 0.0180(10) -0.0018(10)
C143 0.063(2) 0.063(2) 0.0502(14) 0.0172(14) 0.0303(13) 0.0056(14)
C144 0.0673(17) 0.0565(15) 0.0599(16) 0.0202(14) 0.0318(14) 0.0094(13)
C145 0.0613(16) 0.0501(14) 0.0627(16) 0.0103(13) 0.0345(13) -0.0021(13)
C346 0.0484(13) 0.0481(13) 0.0435(12) 0.0005(11) 0.0215(10) -0.0041(11)
S341 0.063(2) 0.063(2) 0.0502(14) 0.0172(14) 0.0303(13) 0.0056(14)
C342 0.0430(11) 0.0434(12) 0.0403(11) 0.0003(10) 0.0180(10) -0.0018(10)
C343 0.0575(4) 0.0540(4) 0.0416(3) 0.0067(3) 0.0247(3) -0.0014(3)
C344 0.0613(16) 0.0501(14) 0.0627(16) 0.0103(13) 0.0345(13) -0.0021(13)
C345 0.0673(17) 0.0565(15) 0.0599(16) 0.0202(14) 0.0318(14) 0.0094(13)
O21 0.0663(10) 0.0586(10) 0.0477(9) -0.0045(9) 0.0268(8) -0.0098(8)
C22 0.0524(13) 0.0474(13) 0.0497(13) 0.0041(11) 0.0192(11) 0.0014(11)
N23 0.0517(11) 0.0453(11) 0.0434(10) -0.0021(9) 0.0189(8) -0.0014(9)
C24 0.0466(12) 0.0454(12) 0.0420(11) 0.0016(11) 0.0206(10) 0.0011(11)
C25 0.0605(15) 0.0536(14) 0.0495(13) 0.0044(13) 0.0274(12) -0.0005(12)
O251 0.0937(14) 0.0812(13) 0.0709(11) -0.0175(11) 0.0572(11) -0.0084(10)
C221 0.0703(17) 0.0592(16) 0.0636(15) -0.0111(14) 0.0198(13) -0.0126(14)
C246 0.0460(12) 0.0437(12) 0.0471(12) -0.0014(11) 0.0226(10) 0.0021(11)
S241 0.0488(4) 0.0555(4) 0.0489(4) -0.0078(3) 0.0228(3) 0.0028(3)
C242 0.0416(13) 0.0350(13) 0.0419(11) 0.0027(11) 0.0171(10) 0.0044(10)
C243 0.0629(17) 0.056(3) 0.051(2) -0.0061(17) 0.026(2) -0.0113(14)
C244 0.060(2) 0.0577(16) 0.0439(13) -0.0067(14) 0.0190(14) -0.0093(12)
C245 0.0629(17) 0.0590(18) 0.0456(14) -0.0004(16) 0.0293(13) 0.0018(14)
C446 0.0460(12) 0.0437(12) 0.0471(12) -0.0014(11) 0.0226(10) 0.0021(11)
S441 0.0629(17) 0.056(3) 0.051(2) -0.0061(17) 0.026(2) -0.0113(14)
C442 0.0416(13) 0.0350(13) 0.0419(11) 0.0027(11) 0.0171(10) 0.0044(10)
C443 0.0488(4) 0.0555(4) 0.0489(4) -0.0078(3) 0.0228(3) 0.0028(3)
C444 0.0673(17) 0.0565(15) 0.0599(16) 0.0202(14) 0.0318(14) 0.0094(13)
C445 0.060(2) 0.0577(16) 0.0439(13) -0.0067(14) 0.0190(14) -0.0093(12)

loop_
_atom_type_symbol
_atom_type_description
_atom_type_scat_dispersion_real
_atom_type_scat_dispersion_imag
_atom_type_scat_source
C C 0.0033 0.0016 'International Tables Vol C Tables 4.2.6.8 and 6.1.1.4'
H H 0.0000 0.0000 'International Tables Vol C Tables 4.2.6.8 and 6.1.1.4'
N N 0.0061 0.0033 'International Tables Vol C Tables 4.2.6.8 and 6.1.1.4'
O O 0.0106 0.0060 'International Tables Vol C Tables 4.2.6.8 and 6.1.1.4'
S S 0.1246 0.1234 'International Tables Vol C Tables 4.2.6.8 and 6.1.1.4'

loop_
_geom_angle_atom_site_label_1
_geom_angle_atom_site_label_2
_geom_angle_atom_site_label_3
_geom_angle
C12 O11 C15 105.55(16)
N13 C12 O11 116.05(19)
N13 C12 C121 128.5(2)
O11 C12 C121 115.4(2)
C12 N13 C14 105.09(17)
C146 C14 N13 127.16(18)
C146 C14 C15 124.20(19)
N13 C14 C15 108.64(19)
O151 C15 O11 121.9(2)
O151 C15 C14 133.4(2)
O11 C15 C14 104.67(18)
C12 C121 H121 109.5
C12 C121 H122 109.5
H121 C121 H122 109.5
C12 C121 H123 109.5
H121 C121 H123 109.5
H122 C121 H123 109.5
C14 C146 C142 128.66(19)
C14 C146 H146 115.7
C142 C146 H146 115.7
C145 S141 C142 91.29(10)
C143 C142 C146 124.7(2)
C143 C142 S141 111.06(18)
C146 C142 S141 124.23(17)
C142 C143 C144 112.6(3)
C142 C143 H143 123.7
C144 C143 H143 123.7
C145 C144 C143 112.2(2)
C145 C144 H144 123.9
C143 C144 H144 123.9
C144 C145 S141 112.84(17)
C144 C145 H145 123.6
S141 C145 H145 123.6
C345 S341 C342 91.3(4)
C343 C342 S341 110.5(5)
C342 C343 C344 112.0(8)
C342 C343 H343 124.0
C344 C343 H343 124.0
C345 C344 C343 111.6(8)
C345 C344 H344 124.2
C343 C344 H344 124.2
C344 C345 S341 112.5(6)
C344 C345 H345 123.8
S341 C345 H345 123.8
C25 O21 C22 105.35(16)
N23 C22 O21 116.1(2)
N23 C22 C221 129.1(2)
O21 C22 C221 114.76(19)
C22 N23 C24 105.52(17)
C246 C24 N23 127.86(17)
C246 C24 C25 124.0(2)
N23 C24 C25 108.18(18)
O251 C25 O21 121.8(2)
O251 C25 C24 133.4(2)
O21 C25 C24 104.82(18)
C22 C221 H211 109.5
C22 C221 H212 109.5
H211 C221 H212 109.5
C22 C221 H213 109.5
H211 C221 H213 109.5
H212 C221 H213 109.5
C24 C246 C242 128.5(2)
C24 C246 H246 115.7
C242 C246 H246 115.7
C245 S241 C242 91.85(12)
C243 C242 C246 124.4(3)
C243 C242 S241 111.6(3)
C246 C242 S241 124.04(18)
C242 C243 C244 112.1(4)
C242 C243 H243 123.9
C244 C243 H243 123.9
C245 C244 C243 111.7(3)
C245 C244 H244 124.1
C243 C244 H244 124.1
C244 C245 S241 112.69(18)
C244 C245 H245 123.7
S241 C245 H245 123.7
C445 S441 C442 91.8(4)
C443 C442 S441 111.4(5)
C442 C443 C444 111.9(6)
C442 C443 H443 124.0
C444 C443 H443 124.0
C445 C444 C443 111.5(7)
C445 C444 H444 124.2
C443 C444 H444 124.2
C444 C445 S441 112.1(6)
C444 C445 H445 123.9
S441 C445 H445 123.9

loop_
_geom_bond_atom_site_label_1
_geom_bond_atom_site_label_2
_geom_bond_distance
O11 C12 1.385(2)
O11 C15 1.388(3)
C12 N13 1.273(3)
C12 C121 1.473(3)
N13 C14 1.407(2)
C14 C146 1.337(3)
C14 C15 1.454(3)
C15 O151 1.194(2)
C121 H121 0.9600
C121 H122 0.9600
C121 H123 0.9600
C146 C142 1.426(3)
C146 H146 0.9300
S141 C145 1.695(2)
S141 C142 1.7315(19)
C142 C143 1.353(4)
C143 C144 1.422(4)
C143 H143 0.9300
C144 C145 1.344(3)
C144 H144 0.9300
C145 H145 0.9300
S341 C345 1.695(5)
S341 C342 1.733(5)
C342 C343 1.355(6)
C343 C344 1.424(6)
C343 H343 0.9300
C344 C345 1.345(6)
C344 H344 0.9300
C345 H345 0.9300
O21 C25 1.388(3)
O21 C22 1.389(2)
C22 N23 1.273(3)
C22 C221 1.472(3)
N23 C24 1.403(3)
C24 C246 1.333(3)
C24 C25 1.467(3)
C25 O251 1.196(2)
C221 H211 0.9600
C221 H212 0.9600
C221 H213 0.9600
C246 C242 1.437(2)
C246 H246 0.9300
S241 C245 1.698(3)
S241 C242 1.722(2)
C242 C243 1.357(5)
C243 C244 1.444(5)
C243 H243 0.9300
C244 C245 1.354(3)
C244 H244 0.9300
C245 H245 0.9300
S441 C445 1.697(6)
S441 C442 1.723(5)
C442 C443 1.358(7)
C443 C444 1.446(7)
C443 H443 0.9300
C444 C445 1.354(6)
C444 H444 0.9300
C445 H445 0.9300

loop_
_geom_hbond_atom_site_label_D
_geom_hbond_atom_site_label_H
_geom_hbond_atom_site_label_A
_geom_hbond_site_symmetry_A
_geom_hbond_distance_DH
_geom_hbond_distance_HA
_geom_hbond_distance_DA
_geom_hbond_angle_DHA
_geom_hbond_publ_flag
C143 H143 O251 . 0.93 2.54 3.434(4) 162 no
C243 H243 O151 4_676 0.93 2.46 3.329(9) 155 no

loop_
_geom_torsion_atom_site_label_1
_geom_torsion_atom_site_label_2
_geom_torsion_atom_site_label_3
_geom_torsion_atom_site_label_4
_geom_torsion
C15 O11 C12 N13 0.4(3)
C15 O11 C12 C121 179.20(19)
O11 C12 N13 C14 -0.7(3)
C121 C12 N13 C14 -179.3(2)
C12 N13 C14 C146 -178.8(2)
C12 N13 C14 C15 0.7(2)
C12 O11 C15 O151 -179.9(2)
C12 O11 C15 C14 0.0(2)
C146 C14 C15 O151 -0.9(4)
N13 C14 C15 O151 179.6(2)
C146 C14 C15 O11 179.08(19)
N13 C14 C15 O11 -0.4(2)
N13 C14 C146 C142 -0.9(4)
C15 C14 C146 C142 179.7(2)
C14 C146 C142 C143 178.7(3)
C14 C146 C142 S141 -1.6(4)
C145 S141 C142 C143 -0.1(3)
C145 S141 C142 C146 -179.8(2)
C146 C142 C143 C144 180.0(3)
S141 C142 C143 C144 0.3(4)
C142 C143 C144 C145 -0.4(5)
C143 C144 C145 S141 0.3(4)
C142 S141 C145 C144 -0.1(2)
C345 S341 C342 C343 -5(5)
S341 C342 C343 C344 13(5)
C342 C343 C344 C345 -16(6)
C343 C344 C345 S341 12(7)
C342 S341 C345 C344 -4(6)
C25 O21 C22 N23 0.0(2)
C25 O21 C22 C221 179.19(19)
O21 C22 N23 C24 -0.1(2)
C221 C22 N23 C24 -179.1(2)
C22 N23 C24 C246 179.9(2)
C22 N23 C24 C25 0.1(2)
C22 O21 C25 O251 -179.8(2)
C22 O21 C25 C24 0.1(2)
C246 C24 C25 O251 0.0(4)
N23 C24 C25 O251 179.8(3)
C246 C24 C25 O21 -179.9(2)
N23 C24 C25 O21 -0.1(2)
N23 C24 C246 C242 -1.9(4)
C25 C24 C246 C242 177.9(2)
C24 C246 C242 C243 175.4(5)
C24 C246 C242 S241 -2.4(4)
C245 S241 C242 C243 1.3(4)
C245 S241 C242 C246 179.3(2)
C246 C242 C243 C244 -179.0(4)
S241 C242 C243 C244 -1.0(7)
C242 C243 C244 C245 0.0(7)
C243 C244 C245 S241 0.9(5)
C242 S241 C245 C244 -1.3(2)
C445 S441 C442 C443 -6(3)
S441 C442 C443 C444 1(4)
C442 C443 C444 C445 7(5)
C443 C444 C445 S441 -12(5)
C442 S441 C445 C444 10(4)

_cod_database_fobs_code 2020068
